data_4039002
loop_
_publ_author_name
'N\'eron, S\'ebastien'
'Morency, Mathieu'
'Chen, Liguo'
'Maris, Thierry'
'Rocherfort, Dominic'
'Iftimie, Radu'
'Wuest, James D.'

_publ_contact_author_id_orcid 0000-0001-9731-4046
_publ_section_title
;
 Diphenoquinone Redux
;
_journal_name_full 'Journal of Organic Chemistry'
_journal_page_first 7673
_journal_page_last 7695
_journal_paper_doi 10.1021/acs.joc.2c00260
_journal_volume 87
_journal_year 2022
_chemical_formula_moiety 'C12 H8 O2'
_chemical_formula_sum 'C12 H8 O2'
_chemical_formula_weight 184.18
_space_group_crystal_system monoclinic
_space_group_IT_number 14
_space_group_name_Hall '-P 2ybc'
_space_group_name_H-M_alt 'P 1 21/c 1'
_atom_sites_solution_hydrogens difmap
_atom_sites_solution_primary dual
_audit_contact_author_email thierry.maris@umontreal.ca
_audit_contact_author_name 'Thierry Maris'
_audit_contact_author_phone '+1 514 340 4711 2579'
_audit_creation_date 2021-06-25
_audit_creation_method
;
Olex2 1.3
(compiled 2020.11.12 svn.r5f609507 for OlexSys, GUI svn.r6272)
;
_cell_angle_alpha 90
_cell_angle_beta 90.180(7)
_cell_angle_gamma 90
_cell_formula_units_Z 2
_cell_length_a 3.7666(4)
_cell_length_b 11.9321(13)
_cell_length_c 9.4870(9)
_cell_measurement_reflns_used 1635
_cell_measurement_temperature 100
_cell_measurement_theta_max 69.920
_cell_measurement_theta_min 5.959
_cell_volume 426.38(8)
_computing_cell_refinement
;
SAINT (2020) V8.40B; Integration Software for Single Crystal Data.
Bruker AXS Inc., Madison, WI 53719-1173.
;
_computing_data_collection
;
APEX 3 (2019) Bruker AXS Inc., Madison, WI 53719-1173.
;
_computing_data_reduction
;
SAINT (2020) V8.40B; Integration Software for Single Crystal Data.
Bruker AXS Inc., Madison, WI 53719-1173.
;
_computing_molecular_graphics 'Olex2 1.3 (Dolomanov et al., 2009)'
_computing_publication_material 'Olex2 1.3 (Dolomanov et al., 2009)'
_computing_structure_refinement 'XL  (Sheldrick, 2008)'
_computing_structure_solution 'XT  (Sheldrick, 2015)'
_diffrn_ambient_temperature 100
_diffrn_detector 'CCD area detector'
_diffrn_detector_area_resol_mean 8.3
_diffrn_detector_type 'Bruker APEX2 CCD'
_diffrn_measured_fraction_theta_full 0.988
_diffrn_measured_fraction_theta_max 0.989
_diffrn_measurement_device 'three-circle diffractometer'
_diffrn_measurement_device_type 'Bruker Smart APEX'
_diffrn_measurement_method '\w scans'
_diffrn_radiation_collimation 'Focusing mirrors'
_diffrn_radiation_monochromator 'Quazar MX Mirror Optics'
_diffrn_radiation_probe x-ray
_diffrn_radiation_type 'Cu K\a'
_diffrn_radiation_wavelength 1.54178
_diffrn_reflns_av_R_equivalents 0.0462
_diffrn_reflns_av_unetI/netI 0.0273
_diffrn_reflns_Laue_measured_fraction_full 0.988
_diffrn_reflns_Laue_measured_fraction_max 0.989
_diffrn_reflns_limit_h_max 4
_diffrn_reflns_limit_h_min -4
_diffrn_reflns_limit_k_max 14
_diffrn_reflns_limit_k_min -14
_diffrn_reflns_limit_l_max 11
_diffrn_reflns_limit_l_min -11
_diffrn_reflns_number 8340
_diffrn_reflns_point_group_measured_fraction_full 0.988
_diffrn_reflns_point_group_measured_fraction_max 0.989
_diffrn_reflns_theta_full 67.679
_diffrn_reflns_theta_max 70.062
_diffrn_reflns_theta_min 5.959
_diffrn_source 'Microfocus Source'
_diffrn_source_current 0.65
_diffrn_source_power 0.0291135
_diffrn_source_target Cu
_diffrn_source_type 'Incoatec I\mS High Brilliance Microsource'
_diffrn_source_voltage 44.79
_exptl_absorpt_coefficient_mu 0.794
_exptl_absorpt_correction_T_max 0.5220
_exptl_absorpt_correction_T_min 0.3527
_exptl_absorpt_correction_type multi-scan
_exptl_absorpt_process_details
;
SADABS-2016/2 (Bruker,2016/2) was used for absorption correction.
wR2(int) was 0.1686 before and 0.0640 after correction.
The Ratio of minimum to maximum transmission is 0.6757.
The \l/2 correction factor is Not present.
;
_exptl_crystal_colour 'clear light red'
_exptl_crystal_colour_lustre clear
_exptl_crystal_colour_modifier light
_exptl_crystal_colour_primary red
_exptl_crystal_density_diffrn 1.435
_exptl_crystal_description plate
_exptl_crystal_F_000 192
_exptl_crystal_size_max 0.145
_exptl_crystal_size_mid 0.08
_exptl_crystal_size_min 0.03
_refine_diff_density_max 0.202
_refine_diff_density_min -0.190
_refine_diff_density_rms 0.045
_refine_ls_extinction_coef .
_refine_ls_extinction_method none
_refine_ls_goodness_of_fit_ref 0.943
_refine_ls_hydrogen_treatment refall
_refine_ls_matrix_type full
_refine_ls_number_parameters 80
_refine_ls_number_reflns 813
_refine_ls_number_restraints 0
_refine_ls_restrained_S_all 0.943
_refine_ls_R_factor_all 0.0536
_refine_ls_R_factor_gt 0.0446
_refine_ls_shift/su_max 0.000
_refine_ls_shift/su_mean 0.000
_refine_ls_structure_factor_coef Fsqd
_refine_ls_weighting_details 'w=1/[\s^2^(Fo^2^)+(0.1204P)^2^+0.0122P] where P=(Fo^2^+2Fc^2^)/3'
_refine_ls_weighting_scheme calc
_refine_ls_wR_factor_gt 0.1292
_refine_ls_wR_factor_ref 0.1443
_reflns_Friedel_coverage 0.000
_reflns_Friedel_fraction_full .
_reflns_Friedel_fraction_max .
_reflns_number_gt 666
_reflns_number_total 813
_reflns_threshold_expression 'I > 2\s(I)'
_cod_data_source_file DPQ.cif
_cod_data_source_block jw2163
_cod_database_code 4039002
_shelx_estimated_absorpt_t_max 0.977
_shelx_estimated_absorpt_t_min 0.894

loop_
_space_group_symop_id
_space_group_symop_operation_xyz
1 'x, y, z'
2 '-x, y+1/2, -z+1/2'
3 '-x, -y, -z'
4 'x, -y-1/2, z-1/2'

loop_
_atom_site_label
_atom_site_type_symbol
_atom_site_fract_x
_atom_site_fract_y
_atom_site_fract_z
_atom_site_U_iso_or_equiv
_atom_site_adp_type
_atom_site_occupancy
_atom_site_site_symmetry_order
_atom_site_calc_flag
_atom_site_refinement_flags_posn
_atom_site_refinement_flags_adp
_atom_site_refinement_flags_occupancy
_atom_site_disorder_assembly
_atom_site_disorder_group
O1 O 0.4105(3) 0.66220(10) 0.09725(11) 0.0472(4) Uani 1 1 d . . . . .
C1 C 0.5739(4) 0.62137(13) 0.19797(15) 0.0405(4) Uani 1 1 d . . . . .
C2 C 0.6733(4) 0.68804(13) 0.32112(17) 0.0418(4) Uani 1 1 d . . . . .
H2 H 0.614(5) 0.7665(18) 0.320(2) 0.051(5) Uiso 1 1 d . . . . .
C3 C 0.8378(4) 0.64255(13) 0.43334(15) 0.0399(4) Uani 1 1 d . . . . .
H3 H 0.896(5) 0.6908(17) 0.512(2) 0.052(5) Uiso 1 1 d . . . . .
C4 C 0.9211(3) 0.52344(12) 0.44093(14) 0.0384(4) Uani 1 1 d . . . . .
C5 C 0.8302(4) 0.45748(13) 0.31693(15) 0.0406(4) Uani 1 1 d . . . . .
H5 H 0.888(5) 0.3727(17) 0.3164(19) 0.045(5) Uiso 1 1 d . . . . .
C6 C 0.6740(4) 0.50279(14) 0.20234(15) 0.0408(4) Uani 1 1 d . . . . .
H6 H 0.622(4) 0.4601(16) 0.122(2) 0.041(4) Uiso 1 1 d . . . . .

loop_
_atom_site_aniso_label
_atom_site_aniso_U_11
_atom_site_aniso_U_22
_atom_site_aniso_U_33
_atom_site_aniso_U_23
_atom_site_aniso_U_13
_atom_site_aniso_U_12
O1 0.0555(7) 0.0495(7) 0.0367(6) 0.0057(4) 0.0019(5) 0.0002(5)
C1 0.0413(7) 0.0470(9) 0.0332(8) 0.0048(6) 0.0083(6) -0.0027(6)
C2 0.0453(8) 0.0414(8) 0.0387(9) 0.0009(6) 0.0067(7) 0.0003(6)
C3 0.0428(8) 0.0426(8) 0.0345(8) -0.0011(5) 0.0072(6) 0.0006(6)
C4 0.0388(7) 0.0412(9) 0.0353(8) -0.0010(5) 0.0090(6) -0.0014(6)
C5 0.0433(8) 0.0422(8) 0.0363(8) -0.0010(6) 0.0079(6) -0.0011(6)
C6 0.0452(8) 0.0452(8) 0.0322(8) -0.0015(5) 0.0075(6) -0.0019(6)

loop_
_atom_type_symbol
_atom_type_description
_atom_type_scat_dispersion_real
_atom_type_scat_dispersion_imag
_atom_type_scat_source
C C 0.0181 0.0091 'International Tables Vol C Tables 4.2.6.8 and 6.1.1.4'
H H 0.0000 0.0000 'International Tables Vol C Tables 4.2.6.8 and 6.1.1.4'
O O 0.0492 0.0322 'International Tables Vol C Tables 4.2.6.8 and 6.1.1.4'

loop_
_geom_angle_atom_site_label_1
_geom_angle_atom_site_label_2
_geom_angle_atom_site_label_3
_geom_angle
_geom_angle_site_symmetry_1
_geom_angle_site_symmetry_3
O1 C1 C2 121.98(14) . .
O1 C1 C6 122.03(13) . .
C2 C1 C6 115.98(13) . .
C1 C2 H2 117.6(12) . .
C3 C2 C1 121.97(14) . .
C3 C2 H2 120.4(12) . .
C2 C3 H3 118.1(12) . .
C2 C3 C4 122.11(13) . .
C4 C3 H3 119.7(12) . .
C4 C4 C3 121.72(16) 3_766 .
C4 C4 C5 122.34(17) 3_766 .
C5 C4 C3 115.93(13) . .
C4 C5 H5 118.9(10) . .
C6 C5 C4 122.42(15) . .
C6 C5 H5 118.7(10) . .
C1 C6 H6 116.5(11) . .
C5 C6 C1 121.46(14) . .
C5 C6 H6 122.0(11) . .

loop_
_geom_bond_atom_site_label_1
_geom_bond_atom_site_label_2
_geom_bond_distance
_geom_bond_site_symmetry_2
O1 C1 1.2351(18) .
C1 C2 1.461(2) .
C1 C6 1.465(2) .
C2 H2 0.96(2) .
C2 C3 1.345(2) .
C3 H3 0.96(2) .
C3 C4 1.457(2) .
C4 C4 1.385(3) 3_766
C4 C5 1.455(2) .
C5 H5 1.03(2) .
C5 C6 1.348(2) .
C6 H6 0.940(19) .

loop_
_geom_torsion_atom_site_label_1
_geom_torsion_atom_site_label_2
_geom_torsion_atom_site_label_3
_geom_torsion_atom_site_label_4
_geom_torsion
_geom_torsion_site_symmetry_1
_geom_torsion_site_symmetry_2
_geom_torsion_site_symmetry_3
_geom_torsion_site_symmetry_4
O1 C1 C2 C3 177.11(13) . . . .
O1 C1 C6 C5 -175.31(14) . . . .
C1 C2 C3 C4 -1.3(2) . . . .
C2 C1 C6 C5 3.6(2) . . . .
C2 C3 C4 C4 -177.59(16) . . . 3_766
C2 C3 C4 C5 2.7(2) . . . .
C3 C4 C5 C6 -0.9(2) . . . .
C4 C4 C5 C6 179.42(15) 3_766 . . .
C4 C5 C6 C1 -2.3(2) . . . .
C6 C1 C2 C3 -1.8(2) . . . .

_cod_database_fobs_code 4039002
